data_4073564
loop_
_publ_author_name
'Grushin, Vladimir V.'
'Marshall, William J.'

_publ_section_title
;
 Ar&#x2212;F Reductive Elimination from Palladium(II) Revisited&#x2020;
;
_journal_issue 20
_journal_name_full Organometallics
_journal_page_first 4997
_journal_paper_doi 10.1021/om700469k
_journal_volume 26
_journal_year 2007
_chemical_formula_sum 'C61 H66 Cl10 F2 O2 P2 Pd2'
_chemical_formula_weight 1498.38
_chemical_name_systematic
;
 ?
;
_space_group_IT_number 2
_symmetry_cell_setting triclinic
_symmetry_space_group_name_Hall '-P 1'
_symmetry_space_group_name_H-M 'P -1'
_atom_sites_solution_hydrogens geom
_atom_sites_solution_primary direct
_atom_sites_solution_secondary difmap
_audit_creation_method SHELXL-97
_cell_angle_alpha 94.252(3)
_cell_angle_beta 113.506(3)
_cell_angle_gamma 115.104(3)
_cell_formula_units_Z 2
_cell_length_a 15.578(3)
_cell_length_b 16.113(3)
_cell_length_c 16.354(3)
_cell_measurement_temperature 293(2)
_cell_volume 3259.1(11)
_computing_cell_refinement 'Bruker XSCANS'
_computing_data_collection 'Bruker XSCANS'
_computing_data_reduction 'Bruker SHELXTL'
_computing_molecular_graphics 'Bruker SHELXTL'
_computing_publication_material 'Bruker SHELXTL'
_computing_structure_refinement 'SHELXL-97 (Sheldrick, 1997)'
_computing_structure_solution 'SHELXS-97 (Sheldrick, 1990)'
_diffrn_ambient_temperature 293(2)
_diffrn_measured_fraction_theta_full 0.994
_diffrn_measured_fraction_theta_max 0.994
_diffrn_measurement_device_type 'Bruker P4'
_diffrn_measurement_method '\w scans'
_diffrn_radiation_monochromator graphite
_diffrn_radiation_source 'fine-focus sealed tube'
_diffrn_radiation_type MoK\a
_diffrn_radiation_wavelength 0.71073
_diffrn_reflns_av_R_equivalents 0.0669
_diffrn_reflns_av_sigmaI/netI 0.0880
_diffrn_reflns_limit_h_max 19
_diffrn_reflns_limit_h_min -19
_diffrn_reflns_limit_k_max 19
_diffrn_reflns_limit_k_min -19
_diffrn_reflns_limit_l_max 20
_diffrn_reflns_limit_l_min -20
_diffrn_reflns_number 35707
_diffrn_reflns_theta_full 26.02
_diffrn_reflns_theta_max 26.02
_diffrn_reflns_theta_min 1.42
_exptl_absorpt_coefficient_mu 1.057
_exptl_absorpt_correction_type none
_exptl_crystal_colour colourless
_exptl_crystal_density_diffrn 1.527
_exptl_crystal_density_method 'not measured'
_exptl_crystal_description prism
_exptl_crystal_F_000 1516
_exptl_crystal_size_max 0.250
_exptl_crystal_size_mid 0.080
_exptl_crystal_size_min 0.080
_refine_diff_density_max 2.256
_refine_diff_density_min -1.401
_refine_diff_density_rms 0.148
_refine_ls_extinction_method none
_refine_ls_goodness_of_fit_ref 1.032
_refine_ls_hydrogen_treatment mixed
_refine_ls_matrix_type full
_refine_ls_number_parameters 720
_refine_ls_number_reflns 12748
_refine_ls_number_restraints 0
_refine_ls_restrained_S_all 1.032
_refine_ls_R_factor_all 0.1149
_refine_ls_R_factor_gt 0.0625
_refine_ls_shift/su_max 0.000
_refine_ls_shift/su_mean 0.000
_refine_ls_structure_factor_coef Fsqd
_refine_ls_weighting_details 'calc w=1/[\s^2^(Fo^2^)+(0.0961P)^2^+8.2477P] where P=(Fo^2^+2Fc^2^)/3'
_refine_ls_weighting_scheme calc
_refine_ls_wR_factor_gt 0.1546
_refine_ls_wR_factor_ref 0.1969
_reflns_number_gt 7889
_reflns_number_total 12748
_reflns_threshold_expression >2sigma(I)
_cod_data_source_file om700469k-file005.cif
_cod_data_source_block 07044
_cod_depositor_comments
;
The following automatic conversions were performed:

'_symmetry_cell_setting' value 'Triclinic' changed to 'triclinic'
according to /home/saulius/struct/CIF-dictionaries/cif_core.dic
dictionary named 'cif_core.dic' version 2.4.1 from 2010-06-29.

Automatic conversion script
Id: cif_fix_values 1715 2011-07-08 13:25:40Z adriana 
;
_cod_original_cell_volume 3259.1(12)
_cod_original_sg_symbol_H-M P-1
_cod_database_code 4073564

loop_
_symmetry_equiv_pos_as_xyz
'x, y, z'
'-x, -y, -z'

loop_
_atom_site_label
_atom_site_type_symbol
_atom_site_fract_x
_atom_site_fract_y
_atom_site_fract_z
_atom_site_U_iso_or_equiv
_atom_site_adp_type
_atom_site_occupancy
_atom_site_symmetry_multiplicity
_atom_site_calc_flag
_atom_site_refinement_flags
Pd1 Pd 0.36981(4) 0.33479(3) 0.25704(3) 0.02431(15) Uani 1 1 d .
Pd2 Pd 0.12581(4) 0.20099(3) 0.22087(3) 0.02541(15) Uani 1 1 d .
P1 P 0.52212(14) 0.32947(11) 0.31142(11) 0.0248(4) Uani 1 1 d .
P2 P 0.04206(14) 0.07535(11) 0.26286(11) 0.0251(4) Uani 1 1 d .
F1 F 0.2790(2) 0.2081(2) 0.2833(2) 0.0182(7) Uani 1 1 d .
F2 F 0.2177(3) 0.3254(3) 0.1952(3) 0.0335(9) Uani 1 1 d .
O1 O 0.5236(4) 0.7146(3) 0.1573(3) 0.0414(13) Uani 1 1 d .
O2 O -0.2497(4) 0.2633(4) -0.0201(4) 0.0450(13) Uani 1 1 d .
C1 C 0.4355(5) 0.4591(4) 0.2318(4) 0.0253(14) Uani 1 1 d .
C2 C 0.3764(6) 0.4653(5) 0.1432(5) 0.0367(17) Uani 1 1 d .
H2A H 0.3143 0.4105 0.0984 0.044 Uiso 1 1 calc R
C3 C 0.4088(6) 0.5505(5) 0.1216(5) 0.0388(18) Uani 1 1 d .
H3A H 0.3691 0.5522 0.0622 0.047 Uiso 1 1 calc R
C4 C 0.4998(6) 0.6340(5) 0.1869(5) 0.0307(15) Uani 1 1 d .
C5 C 0.5578(6) 0.6304(5) 0.2753(5) 0.0313(16) Uani 1 1 d .
H5A H 0.6187 0.6858 0.3202 0.038 Uiso 1 1 calc R
C6 C 0.5248(6) 0.5430(5) 0.2974(4) 0.0301(15) Uani 1 1 d .
H6A H 0.5639 0.5417 0.3572 0.036 Uiso 1 1 calc R
C7 C 0.6202(7) 0.8012(5) 0.2211(6) 0.054(2) Uani 1 1 d .
H7A H 0.6268 0.8525 0.1934 0.081 Uiso 1 1 calc R
H7B H 0.6814 0.7926 0.2354 0.081 Uiso 1 1 calc R
H7C H 0.6171 0.8165 0.2774 0.081 Uiso 1 1 calc R
C8 C 0.6278(6) 0.4237(4) 0.4200(4) 0.0284(15) Uani 1 1 d .
C9 C 0.7270(6) 0.4895(5) 0.4266(5) 0.0399(18) Uani 1 1 d .
H9A H 0.7404 0.4818 0.3769 0.048 Uiso 1 1 calc R
C10 C 0.8045(7) 0.5654(6) 0.5062(6) 0.054(2) Uani 1 1 d .
H10A H 0.8700 0.6082 0.5101 0.065 Uiso 1 1 calc R
C11 C 0.7848(7) 0.5778(6) 0.5797(6) 0.057(2) Uani 1 1 d .
H11A H 0.8374 0.6287 0.6334 0.069 Uiso 1 1 calc R
C12 C 0.6892(7) 0.5161(6) 0.5746(5) 0.049(2) Uani 1 1 d .
H12A H 0.6777 0.5259 0.6252 0.059 Uiso 1 1 calc R
C13 C 0.6069(6) 0.4381(5) 0.4949(5) 0.0362(17) Uani 1 1 d .
C14 C 0.5012(6) 0.3757(6) 0.4922(5) 0.0418(19) Uani 1 1 d .
H14A H 0.5117 0.3808 0.5547 0.063 Uiso 1 1 calc R
H14B H 0.4736 0.3103 0.4605 0.063 Uiso 1 1 calc R
H14C H 0.4507 0.3961 0.4597 0.063 Uiso 1 1 calc R
C15 C 0.5777(5) 0.3337(4) 0.2311(5) 0.0288(15) Uani 1 1 d .
C16 C 0.5242(6) 0.3467(5) 0.1451(5) 0.0327(16) Uani 1 1 d .
H16A H 0.4674 0.3580 0.1341 0.039 Uiso 1 1 calc R
C17 C 0.5541(7) 0.3430(5) 0.0758(5) 0.043(2) Uani 1 1 d .
H17A H 0.5161 0.3497 0.0186 0.052 Uiso 1 1 calc R
C18 C 0.6393(7) 0.3297(6) 0.0927(6) 0.050(2) Uani 1 1 d .
H18A H 0.6608 0.3289 0.0473 0.060 Uiso 1 1 calc R
C19 C 0.6947(7) 0.3173(6) 0.1769(6) 0.047(2) Uani 1 1 d .
H19A H 0.7530 0.3085 0.1869 0.056 Uiso 1 1 calc R
C20 C 0.6649(6) 0.3175(5) 0.2476(5) 0.0362(17) Uani 1 1 d .
C21 C 0.7280(7) 0.3011(6) 0.3354(6) 0.047(2) Uani 1 1 d .
H21A H 0.7357 0.3401 0.3879 0.070 Uiso 1 1 calc R
H21B H 0.7981 0.3180 0.3424 0.070 Uiso 1 1 calc R
H21C H 0.6908 0.2348 0.3320 0.070 Uiso 1 1 calc R
C22 C 0.5024(6) 0.2161(4) 0.3375(5) 0.0293(15) Uani 1 1 d .
C23 C 0.5608(6) 0.2144(5) 0.4286(5) 0.0357(17) Uani 1 1 d .
H23A H 0.6092 0.2722 0.4759 0.043 Uiso 1 1 calc R
C24 C 0.5486(7) 0.1305(6) 0.4500(6) 0.0444(19) Uani 1 1 d .
H24A H 0.5888 0.1317 0.5105 0.053 Uiso 1 1 calc R
C25 C 0.4753(7) 0.0437(5) 0.3796(6) 0.045(2) Uani 1 1 d .
H25A H 0.4661 -0.0137 0.3928 0.054 Uiso 1 1 calc R
C26 C 0.4161(6) 0.0436(5) 0.2902(6) 0.0418(19) Uani 1 1 d .
H26A H 0.3660 -0.0148 0.2442 0.050 Uiso 1 1 calc R
C27 C 0.4292(6) 0.1283(5) 0.2667(5) 0.0307(15) Uani 1 1 d .
C28 C 0.3649(6) 0.1223(5) 0.1667(4) 0.0356(17) Uani 1 1 d .
H28A H 0.3081 0.0574 0.1328 0.053 Uiso 1 1 calc R
H28B H 0.4113 0.1426 0.1389 0.053 Uiso 1 1 calc R
H28C H 0.3342 0.1633 0.1648 0.053 Uiso 1 1 calc R
C29 C -0.0059(5) 0.2088(5) 0.1492(5) 0.0302(15) Uani 1 1 d .
C30 C 0.0052(7) 0.3001(5) 0.1579(6) 0.045(2) Uani 1 1 d .
H30A H 0.0700 0.3520 0.2034 0.054 Uiso 1 1 calc R
C31 C -0.0753(7) 0.3168(5) 0.1024(6) 0.048(2) Uani 1 1 d .
H31A H -0.0644 0.3789 0.1112 0.057 Uiso 1 1 calc R
C32 C -0.1744(6) 0.2403(5) 0.0320(5) 0.0347(16) Uani 1 1 d .
C33 C -0.1877(6) 0.1493(5) 0.0204(5) 0.0346(17) Uani 1 1 d .
H33A H -0.2526 0.0978 -0.0257 0.041 Uiso 1 1 calc R
C34 C -0.1044(6) 0.1339(5) 0.0773(4) 0.0301(15) Uani 1 1 d .
H34A H -0.1145 0.0721 0.0673 0.036 Uiso 1 1 calc R
C35 C -0.3516(7) 0.1860(7) -0.0896(7) 0.063(3) Uani 1 1 d .
H35A H -0.4006 0.2096 -0.1162 0.094 Uiso 1 1 calc R
H35B H -0.3800 0.1382 -0.0617 0.094 Uiso 1 1 calc R
H35C H -0.3427 0.1583 -0.1375 0.094 Uiso 1 1 calc R
C36 C -0.0335(5) 0.0875(5) 0.3214(4) 0.0278(15) Uani 1 1 d .
C37 C -0.0392(6) 0.1720(5) 0.3283(5) 0.0356(17) Uani 1 1 d .
H37A H -0.0092 0.2162 0.3006 0.043 Uiso 1 1 calc R
C38 C -0.0882(6) 0.1911(6) 0.3751(5) 0.047(2) Uani 1 1 d .
H38A H -0.0888 0.2487 0.3808 0.057 Uiso 1 1 calc R
C39 C -0.1368(7) 0.1241(7) 0.4135(6) 0.053(2) Uani 1 1 d .
H39A H -0.1718 0.1357 0.4437 0.064 Uiso 1 1 calc R
C40 C -0.1328(7) 0.0409(7) 0.4067(5) 0.052(2) Uani 1 1 d .
H40A H -0.1655 -0.0035 0.4329 0.062 Uiso 1 1 calc R
C41 C -0.0810(6) 0.0198(5) 0.3615(5) 0.0359(17) Uani 1 1 d .
C42 C -0.0766(7) -0.0721(6) 0.3632(5) 0.047(2) Uani 1 1 d .
H42A H -0.0994 -0.1066 0.3013 0.070 Uiso 1 1 calc R
H42B H -0.1235 -0.1108 0.3858 0.070 Uiso 1 1 calc R
H42C H -0.0040 -0.0571 0.4036 0.070 Uiso 1 1 calc R
C43 C -0.0513(5) -0.0334(4) 0.1643(4) 0.0265(15) Uani 1 1 d .
C44 C -0.1608(6) -0.0807(4) 0.1376(5) 0.0332(16) Uani 1 1 d .
H44A H -0.1848 -0.0591 0.1737 0.040 Uiso 1 1 calc R
C45 C -0.2358(6) -0.1596(5) 0.0582(5) 0.0407(18) Uani 1 1 d .
H45A H -0.3086 -0.1910 0.0419 0.049 Uiso 1 1 calc R
C46 C -0.1990(7) -0.1899(5) 0.0043(5) 0.043(2) Uani 1 1 d .
H46A H -0.2476 -0.2422 -0.0489 0.052 Uiso 1 1 calc R
C47 C -0.0913(6) -0.1434(5) 0.0286(5) 0.0379(18) Uani 1 1 d .
H47A H -0.0685 -0.1659 -0.0081 0.045 Uiso 1 1 calc R
C48 C -0.0146(6) -0.0631(5) 0.1072(5) 0.0335(16) Uani 1 1 d .
C49 C 0.1008(6) -0.0148(5) 0.1254(5) 0.0375(18) Uani 1 1 d .
H49A H 0.1038 0.0025 0.0712 0.056 Uiso 1 1 calc R
H49B H 0.1286 -0.0580 0.1388 0.056 Uiso 1 1 calc R
H49C H 0.1435 0.0419 0.1776 0.056 Uiso 1 1 calc R
C50 C 0.1410(6) 0.0510(5) 0.3479(5) 0.0302(15) Uani 1 1 d .
C51 C 0.1357(6) -0.0374(5) 0.3295(5) 0.0370(17) Uani 1 1 d .
H51A H 0.0799 -0.0852 0.2744 0.044 Uiso 1 1 calc R
C52 C 0.2130(7) -0.0547(6) 0.3927(6) 0.048(2) Uani 1 1 d .
H52A H 0.2082 -0.1142 0.3801 0.058 Uiso 1 1 calc R
C53 C 0.2970(7) 0.0163(7) 0.4742(6) 0.055(2) Uani 1 1 d .
H53A H 0.3492 0.0051 0.5164 0.066 Uiso 1 1 calc R
C54 C 0.3026(7) 0.1039(7) 0.4923(6) 0.048(2) Uani 1 1 d .
H54A H 0.3597 0.1514 0.5471 0.058 Uiso 1 1 calc R
C55 C 0.2269(6) 0.1236(5) 0.4324(5) 0.0352(17) Uani 1 1 d .
C56 C 0.2351(6) 0.2195(5) 0.4584(5) 0.0408(19) Uani 1 1 d .
H56A H 0.3029 0.2615 0.5129 0.061 Uiso 1 1 calc R
H56B H 0.1773 0.2111 0.4710 0.061 Uiso 1 1 calc R
H56C H 0.2305 0.2470 0.4077 0.061 Uiso 1 1 calc R
Cl1 Cl -0.0246(5) 0.5028(4) 0.3625(8) 0.278(5) Uani 1 1 d .
Cl2 Cl 0.1436(4) 0.6904(3) 0.4190(3) 0.166(2) Uani 1 1 d .
C57 C 0.0691(16) 0.5793(12) 0.3467(14) 0.173(8) Uani 1 1 d .
H57A H 0.0366 0.5830 0.2836 0.207 Uiso 1 1 calc R
H57B H 0.1172 0.5548 0.3503 0.207 Uiso 1 1 calc R
Cl3 Cl 0.1784(6) 0.5508(4) 0.1971(6) 0.226(3) Uani 1 1 d .
Cl4 Cl 0.3664(4) 0.7336(4) 0.3087(3) 0.1495(18) Uani 1 1 d .
C58 C 0.2784(15) 0.6355(14) 0.2104(15) 0.196(11) Uani 1 1 d .
H58A H 0.2561 0.6608 0.1586 0.235 Uiso 1 1 calc R
H58B H 0.3216 0.6103 0.2012 0.235 Uiso 1 1 calc R
Cl5 Cl 0.7049(5) 0.6261(4) 0.1190(3) 0.1431(18) Uani 1 1 d .
Cl6 Cl 0.8517(4) 0.6773(3) 0.3152(4) 0.1481(18) Uani 1 1 d .
C59 C 0.7423(11) 0.5859(7) 0.2154(8) 0.088(4) Uani 1 1 d .
H59A H 0.7606 0.5378 0.2020 0.105 Uiso 1 1 calc R
H59B H 0.6815 0.5555 0.2272 0.105 Uiso 1 1 calc R
Cl7 Cl 0.8838(3) 0.5357(3) 0.0629(3) 0.1322(16) Uani 1 1 d .
Cl8 Cl 1.0606(3) 0.7345(2) 0.1502(3) 0.1197(13) Uani 1 1 d .
C60 C 0.9388(12) 0.6481(9) 0.0528(10) 0.121(6) Uani 1 1 d .
H60A H 0.8867 0.6697 0.0399 0.146 Uiso 1 1 calc R
H60B H 0.9512 0.6449 -0.0007 0.146 Uiso 1 1 calc R
Cl9 Cl 0.5914(2) 0.04312(19) 0.20447(18) 0.0748(8) Uani 1 1 d .
Cl10 Cl 0.5968(2) -0.04637(17) 0.04656(16) 0.0584(6) Uani 1 1 d .
C61 C 0.6565(8) 0.0573(7) 0.1370(7) 0.070(3) Uani 1 1 d .
H61A H 0.7311 0.0753 0.1769 0.084 Uiso 1 1 calc R
H61B H 0.6561 0.1092 0.1106 0.084 Uiso 1 1 calc R

loop_
_atom_site_aniso_label
_atom_site_aniso_U_11
_atom_site_aniso_U_22
_atom_site_aniso_U_33
_atom_site_aniso_U_23
_atom_site_aniso_U_13
_atom_site_aniso_U_12
Pd1 0.0287(3) 0.0208(2) 0.0208(3) 0.00476(19) 0.0132(2) 0.0091(2)
Pd2 0.0282(3) 0.0214(2) 0.0226(3) 0.00381(19) 0.0126(2) 0.0090(2)
P1 0.0297(9) 0.0211(8) 0.0201(8) 0.0030(6) 0.0128(7) 0.0096(7)
P2 0.0265(9) 0.0223(8) 0.0207(8) 0.0021(6) 0.0118(7) 0.0076(7)
F1 0.0161(17) 0.0175(15) 0.0202(17) 0.0097(13) 0.0102(15) 0.0055(14)
F2 0.030(2) 0.030(2) 0.040(2) 0.0129(17) 0.0150(19) 0.0156(17)
O1 0.051(3) 0.029(3) 0.037(3) 0.014(2) 0.017(3) 0.017(2)
O2 0.045(3) 0.046(3) 0.043(3) 0.005(3) 0.013(3) 0.031(3)
C1 0.026(3) 0.015(3) 0.026(3) 0.002(2) 0.009(3) 0.008(3)
C2 0.033(4) 0.030(4) 0.025(4) 0.005(3) 0.007(3) 0.005(3)
C3 0.046(5) 0.034(4) 0.023(3) 0.008(3) 0.008(3) 0.016(3)
C4 0.041(4) 0.028(3) 0.028(3) 0.011(3) 0.020(3) 0.018(3)
C5 0.036(4) 0.024(3) 0.024(3) 0.001(3) 0.011(3) 0.012(3)
C6 0.042(4) 0.031(3) 0.020(3) 0.008(3) 0.016(3) 0.019(3)
C7 0.056(5) 0.032(4) 0.043(5) 0.016(4) 0.012(4) 0.007(4)
C8 0.036(4) 0.023(3) 0.026(3) 0.006(3) 0.015(3) 0.014(3)
C9 0.037(4) 0.033(4) 0.037(4) 0.007(3) 0.013(4) 0.011(3)
C10 0.038(5) 0.037(4) 0.051(5) 0.002(4) 0.007(4) 0.006(4)
C11 0.060(6) 0.030(4) 0.036(5) -0.012(3) 0.001(4) 0.009(4)
C12 0.066(6) 0.042(4) 0.029(4) -0.002(3) 0.013(4) 0.030(4)
C13 0.048(5) 0.034(4) 0.027(4) 0.004(3) 0.013(3) 0.027(4)
C14 0.050(5) 0.055(5) 0.029(4) 0.007(3) 0.022(4) 0.031(4)
C15 0.033(4) 0.023(3) 0.028(3) 0.003(3) 0.015(3) 0.012(3)
C16 0.036(4) 0.039(4) 0.026(4) 0.009(3) 0.018(3) 0.019(3)
C17 0.053(5) 0.047(4) 0.032(4) 0.010(3) 0.027(4) 0.019(4)
C18 0.064(6) 0.049(5) 0.047(5) 0.010(4) 0.040(5) 0.024(4)
C19 0.048(5) 0.043(4) 0.068(6) 0.015(4) 0.041(5) 0.027(4)
C20 0.039(4) 0.026(3) 0.044(4) 0.007(3) 0.022(4) 0.015(3)
C21 0.046(5) 0.048(5) 0.061(5) 0.021(4) 0.030(4) 0.030(4)
C22 0.038(4) 0.020(3) 0.033(4) 0.005(3) 0.022(3) 0.012(3)
C23 0.045(4) 0.037(4) 0.031(4) 0.007(3) 0.021(4) 0.022(4)
C24 0.050(5) 0.049(5) 0.042(4) 0.020(4) 0.026(4) 0.028(4)
C25 0.061(5) 0.034(4) 0.056(5) 0.023(4) 0.035(5) 0.027(4)
C26 0.048(5) 0.028(4) 0.052(5) 0.009(3) 0.027(4) 0.018(4)
C27 0.037(4) 0.030(3) 0.030(4) 0.007(3) 0.021(3) 0.017(3)
C28 0.042(4) 0.029(3) 0.022(3) -0.001(3) 0.011(3) 0.012(3)
C29 0.027(4) 0.033(3) 0.026(3) 0.009(3) 0.005(3) 0.018(3)
C30 0.042(5) 0.022(3) 0.048(5) -0.004(3) 0.009(4) 0.010(3)
C31 0.044(5) 0.029(4) 0.061(5) -0.002(4) 0.013(4) 0.024(4)
C32 0.037(4) 0.039(4) 0.032(4) 0.010(3) 0.018(3) 0.021(3)
C33 0.033(4) 0.030(4) 0.026(4) 0.000(3) 0.010(3) 0.010(3)
C34 0.038(4) 0.030(3) 0.026(3) 0.006(3) 0.017(3) 0.019(3)
C35 0.048(6) 0.063(6) 0.060(6) 0.005(5) 0.005(5) 0.034(5)
C36 0.022(3) 0.036(4) 0.018(3) 0.004(3) 0.009(3) 0.010(3)
C37 0.034(4) 0.043(4) 0.027(4) 0.004(3) 0.015(3) 0.018(3)
C38 0.042(5) 0.057(5) 0.039(4) 0.002(4) 0.018(4) 0.024(4)
C39 0.048(5) 0.078(6) 0.046(5) 0.012(5) 0.031(4) 0.034(5)
C40 0.042(5) 0.076(6) 0.030(4) 0.011(4) 0.024(4) 0.018(4)
C41 0.033(4) 0.041(4) 0.025(3) 0.007(3) 0.015(3) 0.012(3)
C42 0.045(5) 0.052(5) 0.037(4) 0.017(4) 0.023(4) 0.016(4)
C43 0.036(4) 0.023(3) 0.022(3) 0.010(3) 0.018(3) 0.012(3)
C44 0.040(4) 0.021(3) 0.025(3) 0.005(3) 0.011(3) 0.009(3)
C45 0.039(4) 0.026(3) 0.041(4) 0.003(3) 0.010(4) 0.012(3)
C46 0.057(5) 0.022(3) 0.032(4) -0.001(3) 0.013(4) 0.014(4)
C47 0.055(5) 0.026(3) 0.025(4) 0.002(3) 0.017(4) 0.016(4)
C48 0.051(5) 0.027(3) 0.024(3) 0.007(3) 0.019(3) 0.018(3)
C49 0.049(5) 0.026(3) 0.036(4) 0.005(3) 0.026(4) 0.013(3)
C50 0.036(4) 0.033(4) 0.026(3) 0.010(3) 0.020(3) 0.015(3)
C51 0.040(4) 0.041(4) 0.036(4) 0.017(3) 0.022(4) 0.021(4)
C52 0.057(6) 0.055(5) 0.059(5) 0.032(4) 0.040(5) 0.036(5)
C53 0.050(5) 0.084(7) 0.047(5) 0.037(5) 0.026(5) 0.041(5)
C54 0.039(5) 0.071(6) 0.034(4) 0.025(4) 0.019(4) 0.024(4)
C55 0.032(4) 0.044(4) 0.029(4) 0.012(3) 0.020(3) 0.014(3)
C56 0.043(5) 0.040(4) 0.021(3) -0.005(3) 0.012(3) 0.010(4)
Cl1 0.121(4) 0.131(4) 0.521(15) 0.140(7) 0.122(7) 0.034(4)
Cl2 0.159(4) 0.093(3) 0.111(3) 0.017(2) -0.007(3) 0.020(3)
C57 0.175(19) 0.114(14) 0.152(17) -0.007(12) 0.083(15) 0.011(13)
Cl3 0.233(7) 0.128(4) 0.260(8) 0.021(5) 0.162(7) 0.008(4)
Cl4 0.167(4) 0.160(4) 0.069(2) -0.006(2) 0.036(3) 0.065(3)
C58 0.142(16) 0.156(17) 0.23(2) -0.060(16) 0.130(17) 0.005(13)
Cl5 0.246(6) 0.192(4) 0.140(3) 0.118(4) 0.146(4) 0.168(5)
Cl6 0.133(4) 0.075(2) 0.159(4) 0.013(2) 0.040(3) 0.019(2)
C59 0.134(11) 0.052(6) 0.093(8) 0.027(6) 0.069(8) 0.044(7)
Cl7 0.109(3) 0.074(2) 0.164(4) 0.038(2) 0.022(3) 0.044(2)
Cl8 0.131(3) 0.077(2) 0.122(3) 0.019(2) 0.037(3) 0.052(2)
C60 0.116(11) 0.077(8) 0.094(10) 0.022(7) -0.006(9) 0.036(8)
Cl9 0.0685(17) 0.0705(16) 0.0610(15) -0.0081(12) 0.0330(14) 0.0170(13)
Cl10 0.0669(15) 0.0603(13) 0.0545(13) 0.0126(11) 0.0317(12) 0.0348(12)
C61 0.060(6) 0.055(6) 0.073(7) -0.003(5) 0.032(6) 0.014(5)

loop_
_atom_type_symbol
_atom_type_description
_atom_type_scat_dispersion_real
_atom_type_scat_dispersion_imag
_atom_type_scat_source
C C 0.0033 0.0016 'International Tables Vol C Tables 4.2.6.8 and 6.1.1.4'
H H 0.0000 0.0000 'International Tables Vol C Tables 4.2.6.8 and 6.1.1.4'
Cl Cl 0.1484 0.1585 'International Tables Vol C Tables 4.2.6.8 and 6.1.1.4'
F F 0.0171 0.0103 'International Tables Vol C Tables 4.2.6.8 and 6.1.1.4'
O O 0.0106 0.0060 'International Tables Vol C Tables 4.2.6.8 and 6.1.1.4'
P P 0.1023 0.0942 'International Tables Vol C Tables 4.2.6.8 and 6.1.1.4'
Pd Pd -0.9988 1.0072 'International Tables Vol C Tables 4.2.6.8 and 6.1.1.4'

loop_
_geom_angle_atom_site_label_1
_geom_angle_atom_site_label_2
_geom_angle_atom_site_label_3
_geom_angle
C1 Pd1 F2 90.8(2)
C1 Pd1 F1 169.9(2)
F2 Pd1 F1 80.05(13)
C1 Pd1 P1 92.6(2)
F2 Pd1 P1 173.84(11)
F1 Pd1 P1 96.88(10)
C1 Pd1 Pd2 130.2(2)
F2 Pd1 Pd2 39.52(10)
F1 Pd1 Pd2 40.54(9)
P1 Pd1 Pd2 137.21(5)
C29 Pd2 F2 90.3(2)
C29 Pd2 F1 169.3(2)
F2 Pd2 F1 79.89(13)
C29 Pd2 P2 94.0(2)
F2 Pd2 P2 174.19(12)
F1 Pd2 P2 96.13(9)
C29 Pd2 Pd1 129.7(2)
F2 Pd2 Pd1 39.57(11)
F1 Pd2 Pd1 40.33(8)
P2 Pd2 Pd1 136.28(5)
C8 P1 C15 107.8(3)
C8 P1 C22 106.0(3)
C15 P1 C22 103.1(3)
C8 P1 Pd1 112.3(2)
C15 P1 Pd1 115.7(2)
C22 P1 Pd1 111.1(2)
C43 P2 C50 106.7(3)
C43 P2 C36 107.0(3)
C50 P2 C36 103.9(3)
C43 P2 Pd2 112.0(2)
C50 P2 Pd2 109.7(2)
C36 P2 Pd2 116.7(2)
Pd1 F1 Pd2 99.14(13)
Pd2 F2 Pd1 100.92(16)
C4 O1 C7 117.3(5)
C32 O2 C35 116.9(6)
C6 C1 C2 117.4(6)
C6 C1 Pd1 125.4(5)
C2 C1 Pd1 116.5(4)
C3 C2 C1 121.4(6)
C2 C3 C4 121.1(6)
O1 C4 C3 115.7(6)
O1 C4 C5 125.6(6)
C3 C4 C5 118.7(6)
C4 C5 C6 120.3(6)
C1 C6 C5 121.2(6)
C9 C8 C13 119.1(6)
C9 C8 P1 120.3(5)
C13 C8 P1 120.2(5)
C10 C9 C8 120.7(8)
C11 C10 C9 119.9(8)
C12 C11 C10 120.6(7)
C11 C12 C13 121.9(8)
C12 C13 C8 117.7(7)
C12 C13 C14 119.1(7)
C8 C13 C14 123.2(6)
C16 C15 C20 118.8(6)
C16 C15 P1 117.0(5)
C20 C15 P1 124.0(5)
C17 C16 C15 121.7(7)
C18 C17 C16 119.3(8)
C17 C18 C19 120.7(7)
C18 C19 C20 121.6(8)
C19 C20 C15 117.7(7)
C19 C20 C21 117.7(7)
C15 C20 C21 124.6(7)
C27 C22 C23 118.2(6)
C27 C22 P1 120.6(5)
C23 C22 P1 121.1(5)
C24 C23 C22 122.4(7)
C23 C24 C25 119.0(7)
C26 C25 C24 119.5(7)
C25 C26 C27 122.3(7)
C26 C27 C22 118.5(6)
C26 C27 C28 119.1(6)
C22 C27 C28 122.4(6)
C30 C29 C34 115.8(6)
C30 C29 Pd2 117.1(5)
C34 C29 Pd2 126.0(5)
C31 C30 C29 123.0(7)
C30 C31 C32 120.3(7)
O2 C32 C33 125.2(7)
O2 C32 C31 116.4(6)
C33 C32 C31 118.4(7)
C32 C33 C34 120.4(6)
C33 C34 C29 122.1(6)
C37 C36 C41 119.1(6)
C37 C36 P2 116.6(5)
C41 C36 P2 124.2(5)
C38 C37 C36 121.6(7)
C37 C38 C39 119.7(8)
C40 C39 C38 119.5(8)
C39 C40 C41 122.5(8)
C36 C41 C40 117.6(7)
C36 C41 C42 124.8(7)
C40 C41 C42 117.6(7)
C44 C43 C48 119.4(6)
C44 C43 P2 120.3(5)
C48 C43 P2 119.8(5)
C43 C44 C45 122.0(7)
C46 C45 C44 118.3(7)
C47 C46 C45 120.7(7)
C46 C47 C48 122.1(7)
C47 C48 C43 117.5(7)
C47 C48 C49 117.8(6)
C43 C48 C49 124.7(6)
C51 C50 C55 119.0(7)
C51 C50 P2 120.7(5)
C55 C50 P2 120.3(5)
C52 C51 C50 120.7(7)
C53 C52 C51 120.1(8)
C54 C53 C52 119.3(8)
C55 C54 C53 122.5(8)
C54 C55 C50 118.4(7)
C54 C55 C56 119.8(7)
C50 C55 C56 121.8(7)
Cl1 C57 Cl2 117.8(12)
Cl3 C58 Cl4 125.5(12)
Cl5 C59 Cl6 112.9(6)
Cl7 C60 Cl8 115.9(7)
Cl9 C61 Cl10 113.1(5)

loop_
_geom_bond_atom_site_label_1
_geom_bond_atom_site_label_2
_geom_bond_distance
Pd1 C1 1.988(6)
Pd1 F2 2.103(4)
Pd1 F1 2.125(3)
Pd1 P1 2.2200(19)
Pd1 Pd2 3.2420(9)
Pd2 C29 1.980(7)
Pd2 F2 2.101(4)
Pd2 F1 2.134(3)
Pd2 P2 2.2253(17)
P1 C8 1.821(7)
P1 C15 1.831(7)
P1 C22 1.832(7)
P2 C43 1.826(6)
P2 C50 1.829(7)
P2 C36 1.846(7)
O1 C4 1.374(8)
O1 C7 1.432(9)
O2 C32 1.363(9)
O2 C35 1.426(10)
C1 C6 1.383(9)
C1 C2 1.411(9)
C2 C3 1.376(9)
C3 C4 1.385(9)
C4 C5 1.389(9)
C5 C6 1.409(9)
C8 C9 1.407(10)
C8 C13 1.415(9)
C9 C10 1.380(11)
C10 C11 1.374(13)
C11 C12 1.359(13)
C12 C13 1.407(10)
C13 C14 1.502(11)
C15 C16 1.404(9)
C15 C20 1.416(10)
C16 C17 1.392(9)
C17 C18 1.357(12)
C18 C19 1.386(12)
C19 C20 1.408(10)
C20 C21 1.499(11)
C22 C27 1.407(9)
C22 C23 1.412(10)
C23 C24 1.375(10)
C24 C25 1.393(11)
C25 C26 1.382(11)
C26 C27 1.399(10)
C27 C28 1.508(9)
C29 C30 1.397(10)
C29 C34 1.404(9)
C30 C31 1.372(11)
C31 C32 1.409(10)
C32 C33 1.377(10)
C33 C34 1.400(10)
C36 C37 1.400(10)
C36 C41 1.406(9)
C37 C38 1.376(10)
C38 C39 1.385(12)
C39 C40 1.367(13)
C40 C41 1.408(10)
C41 C42 1.512(11)
C43 C44 1.392(10)
C43 C48 1.420(9)
C44 C45 1.396(9)
C45 C46 1.388(11)
C46 C47 1.375(11)
C47 C48 1.404(9)
C48 C49 1.509(10)
C50 C51 1.394(10)
C50 C55 1.424(10)
C51 C52 1.390(11)
C52 C53 1.382(13)
C53 C54 1.379(13)
C54 C55 1.376(11)
C55 C56 1.508(10)
Cl1 C57 1.594(18)
Cl2 C57 1.667(17)
Cl3 C58 1.490(17)
Cl4 C58 1.729(17)
Cl5 C59 1.727(12)
Cl6 C59 1.741(12)
Cl7 C60 1.697(13)
Cl8 C60 1.759(13)
Cl9 C61 1.741(10)
Cl10 C61 1.750(9)

loop_
_geom_torsion_atom_site_label_1
_geom_torsion_atom_site_label_2
_geom_torsion_atom_site_label_3
_geom_torsion_atom_site_label_4
_geom_torsion
C1 Pd1 Pd2 C29 11.1(3)
F2 Pd1 Pd2 C29 5.0(3)
F1 Pd1 Pd2 C29 -174.4(3)
P1 Pd1 Pd2 C29 -167.1(3)
C1 Pd1 Pd2 F2 6.1(3)
F1 Pd1 Pd2 F2 -179.4(2)
P1 Pd1 Pd2 F2 -172.05(18)
C1 Pd1 Pd2 F1 -174.5(3)
F2 Pd1 Pd2 F1 179.4(2)
P1 Pd1 Pd2 F1 7.35(15)
C1 Pd1 Pd2 P2 -167.8(2)
F2 Pd1 Pd2 P2 -173.89(18)
F1 Pd1 Pd2 P2 6.71(15)
P1 Pd1 Pd2 P2 14.06(10)
C1 Pd1 P1 C8 66.6(3)
F2 Pd1 P1 C8 -169.8(10)
F1 Pd1 P1 C8 -110.0(2)
Pd2 Pd1 P1 C8 -114.8(2)
C1 Pd1 P1 C15 -57.8(3)
F2 Pd1 P1 C15 65.8(11)
F1 Pd1 P1 C15 125.6(2)
Pd2 Pd1 P1 C15 120.8(2)
C1 Pd1 P1 C22 -174.9(3)
F2 Pd1 P1 C22 -51.3(11)
F1 Pd1 P1 C22 8.5(2)
Pd2 Pd1 P1 C22 3.7(2)
C29 Pd2 P2 C43 69.6(3)
F2 Pd2 P2 C43 -153.3(12)
F1 Pd2 P2 C43 -106.9(3)
Pd1 Pd2 P2 C43 -111.3(3)
C29 Pd2 P2 C50 -172.0(3)
F2 Pd2 P2 C50 -35.0(12)
F1 Pd2 P2 C50 11.5(2)
Pd1 Pd2 P2 C50 7.1(2)
C29 Pd2 P2 C36 -54.2(3)
F2 Pd2 P2 C36 82.8(12)
F1 Pd2 P2 C36 129.3(2)
Pd1 Pd2 P2 C36 124.9(2)
C1 Pd1 F1 Pd2 24.9(12)
F2 Pd1 F1 Pd2 -0.39(14)
P1 Pd1 F1 Pd2 -174.98(10)
C29 Pd2 F1 Pd1 23.7(12)
F2 Pd2 F1 Pd1 0.39(14)
P2 Pd2 F1 Pd1 -175.34(10)
C29 Pd2 F2 Pd1 -176.2(2)
F1 Pd2 F2 Pd1 -0.39(14)
P2 Pd2 F2 Pd1 46.7(12)
C1 Pd1 F2 Pd2 -175.3(2)
F1 Pd1 F2 Pd2 0.40(14)
P1 Pd1 F2 Pd2 61.0(11)
F2 Pd1 C1 C6 127.0(6)
F1 Pd1 C1 C6 102.1(12)
P1 Pd1 C1 C6 -58.1(6)
Pd2 Pd1 C1 C6 123.1(6)
F2 Pd1 C1 C2 -43.0(5)
F1 Pd1 C1 C2 -68.0(13)
P1 Pd1 C1 C2 131.8(5)
Pd2 Pd1 C1 C2 -46.9(6)
C6 C1 C2 C3 2.5(11)
Pd1 C1 C2 C3 173.4(6)
C1 C2 C3 C4 -1.2(12)
C7 O1 C4 C3 -176.8(7)
C7 O1 C4 C5 4.1(11)
C2 C3 C4 O1 -179.6(7)
C2 C3 C4 C5 -0.4(11)
O1 C4 C5 C6 179.7(7)
C3 C4 C5 C6 0.6(11)
C2 C1 C6 C5 -2.3(10)
Pd1 C1 C6 C5 -172.3(5)
C4 C5 C6 C1 0.8(11)
C15 P1 C8 C9 6.2(7)
C22 P1 C8 C9 116.0(6)
Pd1 P1 C8 C9 -122.5(6)
C15 P1 C8 C13 179.1(5)
C22 P1 C8 C13 -71.0(6)
Pd1 P1 C8 C13 50.5(6)
C13 C8 C9 C10 2.1(11)
P1 C8 C9 C10 175.1(6)
C8 C9 C10 C11 -0.5(13)
C9 C10 C11 C12 -0.5(14)
C10 C11 C12 C13 -0.1(14)
C11 C12 C13 C8 1.7(12)
C11 C12 C13 C14 -177.1(8)
C9 C8 C13 C12 -2.6(10)
P1 C8 C13 C12 -175.7(6)
C9 C8 C13 C14 176.1(7)
P1 C8 C13 C14 3.0(10)
C8 P1 C15 C16 -122.4(5)
C22 P1 C15 C16 125.8(5)
Pd1 P1 C15 C16 4.3(6)
C8 P1 C15 C20 62.7(6)
C22 P1 C15 C20 -49.2(6)
Pd1 P1 C15 C20 -170.6(5)
C20 C15 C16 C17 0.6(10)
P1 C15 C16 C17 -174.6(6)
C15 C16 C17 C18 -2.1(11)
C16 C17 C18 C19 1.7(12)
C17 C18 C19 C20 0.3(12)
C18 C19 C20 C15 -1.7(11)
C18 C19 C20 C21 178.6(7)
C16 C15 C20 C19 1.3(9)
P1 C15 C20 C19 176.2(5)
C16 C15 C20 C21 -179.1(7)
P1 C15 C20 C21 -4.2(10)
C8 P1 C22 C27 -176.8(6)
C15 P1 C22 C27 -63.6(6)
Pd1 P1 C22 C27 61.0(6)
C8 P1 C22 C23 2.5(7)
C15 P1 C22 C23 115.6(6)
Pd1 P1 C22 C23 -119.8(5)
C27 C22 C23 C24 0.1(11)
P1 C22 C23 C24 -179.1(6)
C22 C23 C24 C25 -0.7(12)
C23 C24 C25 C26 -0.2(12)
C24 C25 C26 C27 1.7(12)
C25 C26 C27 C22 -2.3(11)
C25 C26 C27 C28 177.5(7)
C23 C22 C27 C26 1.3(10)
P1 C22 C27 C26 -179.4(5)
C23 C22 C27 C28 -178.5(7)
P1 C22 C27 C28 0.8(9)
F2 Pd2 C29 C30 -37.4(6)
F1 Pd2 C29 C30 -60.3(14)
P2 Pd2 C29 C30 138.7(6)
Pd1 Pd2 C29 C30 -40.5(7)
F2 Pd2 C29 C34 129.7(6)
F1 Pd2 C29 C34 106.7(11)
P2 Pd2 C29 C34 -54.3(6)
Pd1 Pd2 C29 C34 126.5(5)
C34 C29 C30 C31 1.9(12)
Pd2 C29 C30 C31 170.3(7)
C29 C30 C31 C32 -0.6(13)
C35 O2 C32 C33 2.6(11)
C35 O2 C32 C31 -178.1(8)
C30 C31 C32 O2 -179.8(7)
C30 C31 C32 C33 -0.4(12)
O2 C32 C33 C34 179.3(6)
C31 C32 C33 C34 0.0(11)
C32 C33 C34 C29 1.5(10)
C30 C29 C34 C33 -2.4(10)
Pd2 C29 C34 C33 -169.6(5)
C43 P2 C36 C37 -121.6(5)
C50 P2 C36 C37 125.8(5)
Pd2 P2 C36 C37 4.8(6)
C43 P2 C36 C41 60.8(6)
C50 P2 C36 C41 -51.8(6)
Pd2 P2 C36 C41 -172.8(5)
C41 C36 C37 C38 1.4(10)
P2 C36 C37 C38 -176.3(6)
C36 C37 C38 C39 -2.4(11)
C37 C38 C39 C40 1.8(12)
C38 C39 C40 C41 -0.2(13)
C37 C36 C41 C40 0.2(10)
P2 C36 C41 C40 177.7(5)
C37 C36 C41 C42 -177.0(7)
P2 C36 C41 C42 0.5(10)
C39 C40 C41 C36 -0.8(11)
C39 C40 C41 C42 176.6(8)
C50 P2 C43 C44 120.7(5)
C36 P2 C43 C44 10.0(6)
Pd2 P2 C43 C44 -119.2(5)
C50 P2 C43 C48 -67.4(6)
C36 P2 C43 C48 -178.2(5)
Pd2 P2 C43 C48 52.7(6)
C48 C43 C44 C45 2.9(10)
P2 C43 C44 C45 174.8(5)
C43 C44 C45 C46 -1.1(10)
C44 C45 C46 C47 0.1(11)
C45 C46 C47 C48 -1.2(11)
C46 C47 C48 C43 3.0(10)
C46 C47 C48 C49 -177.4(7)
C44 C43 C48 C47 -3.8(9)
P2 C43 C48 C47 -175.7(5)
C44 C43 C48 C49 176.6(6)
P2 C43 C48 C49 4.7(9)
C43 P2 C50 C51 0.8(6)
C36 P2 C50 C51 113.7(6)
Pd2 P2 C50 C51 -120.8(5)
C43 P2 C50 C55 178.6(5)
C36 P2 C50 C55 -68.6(6)
Pd2 P2 C50 C55 57.0(5)
C55 C50 C51 C52 0.0(10)
P2 C50 C51 C52 177.8(5)
C50 C51 C52 C53 -0.8(11)
C51 C52 C53 C54 0.5(12)
C52 C53 C54 C55 0.5(12)
C53 C54 C55 C50 -1.3(11)
C53 C54 C55 C56 177.4(7)
C51 C50 C55 C54 1.0(10)
P2 C50 C55 C54 -176.8(5)
C51 C50 C55 C56 -177.7(6)
P2 C50 C55 C56 4.6(9)
